data_4033368
loop_
_publ_author_name
'Tanimoto, Hiroki'
'Ueda, Sho'
'Morimoto, Tsumoru'
'Kakiuchi, Kiyomi'

_publ_section_title
;
 Nitrosoallene-Mediated endo-Cyclizations for the Synthesis of
 (Hetero)cyclic \a-Substituted exo-Unsaturated Oximes.
;
_journal_issue 3
_journal_name_full 'The Journal of organic chemistry'
_journal_page_first 1614
_journal_page_last 1626
_journal_paper_doi 10.1021/acs.joc.7b02936
_journal_volume 83
_journal_year 2018
_chemical_formula_moiety 'C18 H17 N O2'
_chemical_formula_sum 'C18 H17 N O2'
_chemical_formula_weight 279.34
_space_group_crystal_system triclinic
_space_group_IT_number 2
_space_group_name_Hall '-P 1'
_space_group_name_H-M_alt 'P -1'
_symmetry_space_group_name_Hall '-P 1'
_symmetry_space_group_name_H-M 'P -1'
_atom_sites_solution_hydrogens geom
_atom_sites_solution_primary direct
_atom_sites_solution_secondary difmap
_cell_angle_alpha 69.762(5)
_cell_angle_beta 72.864(5)
_cell_angle_gamma 75.943(5)
_cell_formula_units_Z 8
_cell_length_a 10.7260(2)
_cell_length_b 17.1030(3)
_cell_length_c 17.9943(3)
_cell_measurement_reflns_used 34219
_cell_measurement_temperature 123
_cell_measurement_theta_max 27.50
_cell_measurement_theta_min 3.00
_cell_volume 2922.91(15)
_computing_cell_refinement 'RAPID AUTO'
_computing_data_collection 'RAPID AUTO (Rigaku, ????)'
_computing_data_reduction 'RAPID AUTO'
_computing_molecular_graphics 'CrystalStructure 4.2.4'
_computing_publication_material 'CrystalStructure 4.2.4 (Rigaku, 2016)'
_computing_structure_refinement 'SHELXL Version 2016/6 (Sheldrick, 2008)'
_computing_structure_solution 'SHELXT Version 2014/5 (Sheldrick, 2014)'
_diffrn_ambient_temperature 123
_diffrn_detector_area_resol_mean 10.000
_diffrn_measured_fraction_theta_full 0.998
_diffrn_measured_fraction_theta_max 0.998
_diffrn_measurement_device_type 'Rigaku R-AXIS RAPID'
_diffrn_measurement_method \w
_diffrn_radiation_type 'Mo K\a'
_diffrn_radiation_wavelength 0.71075
_diffrn_reflns_av_R_equivalents 0.0233
_diffrn_reflns_Laue_measured_fraction_full 0.998
_diffrn_reflns_Laue_measured_fraction_max 0.998
_diffrn_reflns_limit_h_max 13
_diffrn_reflns_limit_h_min -13
_diffrn_reflns_limit_k_max 22
_diffrn_reflns_limit_k_min -22
_diffrn_reflns_limit_l_max 23
_diffrn_reflns_limit_l_min -20
_diffrn_reflns_number 49881
_diffrn_reflns_point_group_measured_fraction_full 0.998
_diffrn_reflns_point_group_measured_fraction_max 0.998
_diffrn_reflns_theta_full 25.242
_diffrn_reflns_theta_max 27.485
_diffrn_reflns_theta_min 2.998
_diffrn_standards_number 0
_exptl_absorpt_coefficient_mu 0.083
_exptl_absorpt_correction_T_max 0.994
_exptl_absorpt_correction_T_min 0.879
_exptl_absorpt_correction_type multi-scan
_exptl_absorpt_process_details 'ABSCOR (Rigaku, 1995)'
_exptl_crystal_colour colorless
_exptl_crystal_density_diffrn 1.269
_exptl_crystal_density_method 'not measured'
_exptl_crystal_description prism
_exptl_crystal_F_000 1184.00
_exptl_crystal_size_max 0.130
_exptl_crystal_size_mid 0.100
_exptl_crystal_size_min 0.070
_refine_diff_density_max 0.50
_refine_diff_density_min -0.25
_refine_ls_extinction_method none
_refine_ls_goodness_of_fit_ref 1.027
_refine_ls_hydrogen_treatment constr
_refine_ls_number_parameters 761
_refine_ls_number_reflns 13376
_refine_ls_number_restraints 0
_refine_ls_R_factor_all 0.0702
_refine_ls_R_factor_gt 0.0517
_refine_ls_shift/su_max 0.001
_refine_ls_structure_factor_coef Fsqd
_refine_ls_weighting_details 'w = 1/[\s^2^(Fo^2^)+(0.0742P)^2^+0.9160P] where P=(Fo^2^+2Fc^2^)/3'
_refine_ls_weighting_scheme calc
_refine_ls_wR_factor_gt 0.1329
_refine_ls_wR_factor_ref 0.1433
_reflns_Friedel_coverage 0.000
_reflns_number_gt 10130
_reflns_number_total 13376
_reflns_threshold_expression F^2^>2.0\s(F^2^)
_cod_data_source_file jo7b02936_si_004.cif
_cod_data_source_block 0-6-endo-dig
_cod_depositor_comments 'Adding full bibliography for 4033365--4033368.cif.'
_cod_original_cell_volume 2922.89(15)
_cod_database_code 4033368

loop_
_space_group_symop_id
_space_group_symop_operation_xyz
1 +X,+Y,+Z
2 -X,-Y,-Z

loop_
_atom_site_label
_atom_site_type_symbol
_atom_site_fract_x
_atom_site_fract_y
_atom_site_fract_z
_atom_site_U_iso_or_equiv
_atom_site_adp_type
_atom_site_occupancy
_atom_site_site_symmetry_order
_atom_site_calc_flag
_atom_site_refinement_flags_posn
_atom_site_refinement_flags_adp
O1 O 0.44928(10) 0.38810(6) 0.79487(6) 0.0243(2) Uani 1 1 d . .
O2 O 0.55753(11) 0.40194(6) 0.52563(6) 0.0257(2) Uani 1 1 d . .
H2 H 0.568482 0.438986 0.480160 0.031 Uiso 1 1 calc R U
O3 O 0.88479(10) -0.12356(6) 0.79916(6) 0.0246(2) Uani 1 1 d . .
O4 O 1.04053(10) -0.10051(6) 0.52689(6) 0.0257(2) Uani 1 1 d . .
H4 H 1.061471 -0.064300 0.481754 0.031 Uiso 1 1 calc R U
O5 O 0.13751(10) 0.62540(6) 0.30654(5) 0.0227(2) Uani 1 1 d . .
O6 O 0.30536(10) 0.64906(6) 0.03535(6) 0.0249(2) Uani 1 1 d . .
H6 H 0.322959 0.685611 -0.009978 0.030 Uiso 1 1 calc R U
O7 O 0.70569(10) 0.14327(6) 0.28474(6) 0.0239(2) Uani 1 1 d . .
O8 O 0.78937(10) 0.15085(6) 0.01727(6) 0.0250(2) Uani 1 1 d . .
H8A H 0.801407 0.187253 -0.028567 0.030 Uiso 1 1 calc R U
N1 N 0.48537(11) 0.44008(7) 0.58636(7) 0.0192(2) Uani 1 1 d . .
N2 N 0.96978(11) -0.05972(7) 0.58581(7) 0.0191(2) Uani 1 1 d . .
N3 N 0.22888(11) 0.68879(7) 0.09407(7) 0.0185(2) Uani 1 1 d . .
N4 N 0.72622(11) 0.19100(7) 0.07761(7) 0.0188(2) Uani 1 1 d . .
C1 C 0.39482(13) 0.41973(8) 0.72735(8) 0.0179(3) Uani 1 1 d . .
C2 C 0.47233(13) 0.38728(8) 0.65780(8) 0.0185(3) Uani 1 1 d . .
C3 C 0.53497(16) 0.29601(8) 0.67604(9) 0.0263(3) Uani 1 1 d . .
H3A H 0.608115 0.287814 0.629376 0.032 Uiso 1 1 calc R U
H3B H 0.468765 0.260693 0.683819 0.032 Uiso 1 1 calc R U
C4 C 0.58841(15) 0.26824(9) 0.75293(9) 0.0262(3) Uani 1 1 d . .
H4A H 0.610710 0.205961 0.771102 0.031 Uiso 1 1 calc R U
H4B H 0.670054 0.292156 0.740615 0.031 Uiso 1 1 calc R U
C5 C 0.48761(15) 0.29759(9) 0.81947(9) 0.0264(3) Uani 1 1 d . .
H5A H 0.408618 0.270257 0.834354 0.032 Uiso 1 1 calc R U
H5B H 0.524398 0.280314 0.868201 0.032 Uiso 1 1 calc R U
C6 C 0.28473(13) 0.47788(8) 0.72902(8) 0.0173(3) Uani 1 1 d . .
C7 C 0.21621(13) 0.51327(8) 0.66052(8) 0.0179(3) Uani 1 1 d . .
C8 C 0.18397(13) 0.60057(8) 0.62912(8) 0.0200(3) Uani 1 1 d . .
H8 H 0.202812 0.636648 0.653045 0.024 Uiso 1 1 calc R U
C9 C 0.12450(14) 0.63555(9) 0.56313(9) 0.0250(3) Uani 1 1 d . .
H9 H 0.104700 0.695094 0.541685 0.030 Uiso 1 1 calc R U
C10 C 0.09434(15) 0.58346(10) 0.52890(9) 0.0287(3) Uani 1 1 d . .
H10 H 0.055316 0.607091 0.483307 0.034 Uiso 1 1 calc R U
C11 C 0.12137(15) 0.49656(10) 0.56148(9) 0.0289(3) Uani 1 1 d . .
H11 H 0.098936 0.460774 0.538755 0.035 Uiso 1 1 calc R U
C12 C 0.18094(14) 0.46148(9) 0.62704(9) 0.0236(3) Uani 1 1 d . .
H12 H 0.197858 0.401891 0.649305 0.028 Uiso 1 1 calc R U
C13 C 0.22638(13) 0.51160(8) 0.79985(8) 0.0184(3) Uani 1 1 d . .
C14 C 0.30371(15) 0.53908(9) 0.83326(8) 0.0234(3) Uani 1 1 d . .
H14 H 0.396727 0.533228 0.812574 0.028 Uiso 1 1 calc R U
C15 C 0.24623(17) 0.57494(9) 0.89650(9) 0.0292(3) Uani 1 1 d . .
H15 H 0.299966 0.594421 0.917823 0.035 Uiso 1 1 calc R U
C16 C 0.11112(17) 0.58238(9) 0.92848(9) 0.0321(4) Uani 1 1 d . .
H16 H 0.072137 0.606577 0.971864 0.039 Uiso 1 1 calc R U
C17 C 0.03320(16) 0.55433(9) 0.89684(9) 0.0306(3) Uani 1 1 d . .
H17 H -0.059377 0.558530 0.919095 0.037 Uiso 1 1 calc R U
C18 C 0.09014(14) 0.52000(9) 0.83251(8) 0.0239(3) Uani 1 1 d . .
H18 H 0.035576 0.502015 0.810489 0.029 Uiso 1 1 calc R U
C19 C 0.85618(13) -0.08127(8) 0.72428(8) 0.0179(3) Uani 1 1 d . .
C20 C 0.93755(13) -0.11356(8) 0.65566(8) 0.0178(3) Uani 1 1 d . .
C21 C 0.98039(15) -0.20702(8) 0.67054(8) 0.0246(3) Uani 1 1 d . .
H21A H 1.077303 -0.219068 0.650384 0.030 Uiso 1 1 calc R U
H21B H 0.937961 -0.227327 0.640202 0.030 Uiso 1 1 calc R U
C22 C 0.94246(16) -0.25343(9) 0.76099(9) 0.0295(3) Uani 1 1 d . .
H22A H 0.847459 -0.258410 0.777498 0.035 Uiso 1 1 calc R U
H22B H 0.994218 -0.310932 0.772672 0.035 Uiso 1 1 calc R U
C23 C 0.97098(16) -0.20389(9) 0.80771(9) 0.0273(3) Uani 1 1 d . .
H23A H 0.958214 -0.236724 0.866023 0.033 Uiso 1 1 calc R U
H23B H 1.064118 -0.194474 0.787080 0.033 Uiso 1 1 calc R U
C24 C 0.75693(13) -0.01502(8) 0.71923(8) 0.0174(3) Uani 1 1 d . .
C25 C 0.70726(12) 0.02743(8) 0.64356(8) 0.0177(3) Uani 1 1 d . .
C26 C 0.69281(13) 0.11503(8) 0.61144(8) 0.0207(3) Uani 1 1 d . .
H26 H 0.715126 0.147167 0.638059 0.025 Uiso 1 1 calc R U
C27 C 0.64621(15) 0.15618(9) 0.54095(9) 0.0269(3) Uani 1 1 d . .
H27 H 0.637118 0.215909 0.519774 0.032 Uiso 1 1 calc R U
C28 C 0.61309(15) 0.10994(11) 0.50172(9) 0.0319(4) Uani 1 1 d . .
H28 H 0.582208 0.137633 0.453264 0.038 Uiso 1 1 calc R U
C29 C 0.62547(15) 0.02281(10) 0.53387(10) 0.0309(3) Uani 1 1 d . .
H29 H 0.603157 -0.009135 0.507057 0.037 Uiso 1 1 calc R U
C30 C 0.67011(14) -0.01818(9) 0.60480(9) 0.0251(3) Uani 1 1 d . .
H30 H 0.675391 -0.077677 0.627062 0.030 Uiso 1 1 calc R U
C31 C 0.68620(14) 0.01734(8) 0.78993(8) 0.0211(3) Uani 1 1 d . .
C32 C 0.75216(18) 0.03219(9) 0.83839(9) 0.0317(4) Uani 1 1 d . .
H32 H 0.845916 0.020760 0.827176 0.038 Uiso 1 1 calc R U
C33 C 0.6820(2) 0.06370(10) 0.90331(10) 0.0430(5) Uani 1 1 d . .
H33 H 0.728192 0.073544 0.936063 0.052 Uiso 1 1 calc R U
C34 C 0.5455(2) 0.08073(10) 0.92031(9) 0.0430(5) Uani 1 1 d . .
H34 H 0.498052 0.101639 0.964986 0.052 Uiso 1 1 calc R U
C35 C 0.47844(19) 0.06732(11) 0.87234(11) 0.0427(4) Uani 1 1 d . .
H35 H 0.384695 0.079195 0.883715 0.051 Uiso 1 1 calc R U
C36 C 0.54816(16) 0.03645(10) 0.80739(10) 0.0320(3) Uani 1 1 d . .
H36 H 0.501320 0.028100 0.774114 0.038 Uiso 1 1 calc R U
C37 C 0.10980(13) 0.66651(8) 0.23132(7) 0.0165(3) Uani 1 1 d . .
C38 C 0.19440(13) 0.63437(8) 0.16328(8) 0.0166(3) Uani 1 1 d . .
C39 C 0.23886(15) 0.54100(8) 0.17854(8) 0.0237(3) Uani 1 1 d . .
H39A H 0.336071 0.529438 0.159455 0.028 Uiso 1 1 calc R U
H39B H 0.198599 0.520111 0.147543 0.028 Uiso 1 1 calc R U
C40 C 0.19876(16) 0.49498(9) 0.26884(9) 0.0278(3) Uani 1 1 d . .
H40A H 0.104011 0.489563 0.284244 0.033 Uiso 1 1 calc R U
H40B H 0.250949 0.437652 0.281167 0.033 Uiso 1 1 calc R U
C41 C 0.22379(15) 0.54493(9) 0.31620(9) 0.0259(3) Uani 1 1 d . .
H41A H 0.209018 0.512311 0.374613 0.031 Uiso 1 1 calc R U
H41B H 0.316949 0.554362 0.296927 0.031 Uiso 1 1 calc R U
C42 C 0.01027(13) 0.73255(8) 0.22495(8) 0.0169(3) Uani 1 1 d . .
C43 C -0.04004(12) 0.77207(8) 0.14919(8) 0.0169(3) Uani 1 1 d . .
C44 C -0.05582(13) 0.85961(8) 0.11442(8) 0.0196(3) Uani 1 1 d . .
H44 H -0.033780 0.893815 0.139040 0.023 Uiso 1 1 calc R U
C45 C -0.10359(14) 0.89719(9) 0.04395(9) 0.0244(3) Uani 1 1 d . .
H45 H -0.113525 0.956750 0.020736 0.029 Uiso 1 1 calc R U
C46 C -0.13669(15) 0.84808(10) 0.00758(9) 0.0280(3) Uani 1 1 d . .
H46 H -0.168042 0.873603 -0.040896 0.034 Uiso 1 1 calc R U
C47 C -0.12359(15) 0.76139(10) 0.04264(9) 0.0284(3) Uani 1 1 d . .
H47 H -0.146445 0.727440 0.018104 0.034 Uiso 1 1 calc R U
C48 C -0.07734(14) 0.72367(9) 0.11333(9) 0.0232(3) Uani 1 1 d . .
H48 H -0.071056 0.664320 0.137478 0.028 Uiso 1 1 calc R U
C49 C -0.06005(14) 0.76762(8) 0.29386(8) 0.0219(3) Uani 1 1 d . .
C50 C 0.00830(18) 0.78369(9) 0.34069(9) 0.0330(4) Uani 1 1 d . .
H50 H 0.101830 0.769699 0.330360 0.040 Uiso 1 1 calc R U
C51 C -0.0600(2) 0.82022(10) 0.40266(10) 0.0487(5) Uani 1 1 d . .
H51 H -0.012586 0.831472 0.433908 0.058 Uiso 1 1 calc R U
C52 C -0.1959(2) 0.84009(10) 0.41878(10) 0.0523(6) Uani 1 1 d . .
H52 H -0.241948 0.864604 0.461260 0.063 Uiso 1 1 calc R U
C53 C -0.2651(2) 0.82428(10) 0.37304(11) 0.0470(5) Uani 1 1 d . .
H53 H -0.358737 0.837478 0.384347 0.056 Uiso 1 1 calc R U
C54 C -0.19749(16) 0.78911(9) 0.31057(10) 0.0327(4) Uani 1 1 d . .
H54 H -0.245497 0.779502 0.278658 0.039 Uiso 1 1 calc R U
C55 C 0.64702(13) 0.17322(8) 0.21887(8) 0.0181(3) Uani 1 1 d . .
C56 C 0.71956(13) 0.13957(8) 0.14951(8) 0.0178(3) Uani 1 1 d . .
C57 C 0.78332(15) 0.04842(8) 0.16802(8) 0.0234(3) Uani 1 1 d . .
H57A H 0.853685 0.039719 0.120343 0.028 Uiso 1 1 calc R U
H57B H 0.716611 0.012355 0.178783 0.028 Uiso 1 1 calc R U
C58 C 0.84277(14) 0.02288(9) 0.24240(8) 0.0245(3) Uani 1 1 d . .
H58A H 0.866729 -0.039271 0.261148 0.029 Uiso 1 1 calc R U
H58B H 0.924172 0.047909 0.227186 0.029 Uiso 1 1 calc R U
C59 C 0.74533(15) 0.05272(9) 0.30997(8) 0.0263(3) Uani 1 1 d . .
H59A H 0.666382 0.024801 0.327308 0.032 Uiso 1 1 calc R U
H59B H 0.785474 0.036467 0.357234 0.032 Uiso 1 1 calc R U
C60 C 0.53594(13) 0.23071(8) 0.22226(8) 0.0170(3) Uani 1 1 d . .
C61 C 0.46440(13) 0.26633(8) 0.15521(8) 0.0170(3) Uani 1 1 d . .
C62 C 0.43338(13) 0.35376(8) 0.12403(8) 0.0198(3) Uani 1 1 d . .
H62 H 0.454076 0.389442 0.147625 0.024 Uiso 1 1 calc R U
C63 C 0.37254(14) 0.38932(9) 0.05884(8) 0.0245(3) Uani 1 1 d . .
H63 H 0.353906 0.448919 0.037346 0.029 Uiso 1 1 calc R U
C64 C 0.33918(14) 0.33776(10) 0.02533(9) 0.0268(3) Uani 1 1 d . .
H64 H 0.299325 0.361784 -0.019902 0.032 Uiso 1 1 calc R U
C65 C 0.36434(14) 0.25065(10) 0.05826(9) 0.0270(3) Uani 1 1 d . .
H65 H 0.339216 0.215213 0.036362 0.032 Uiso 1 1 calc R U
C66 C 0.42586(14) 0.21505(9) 0.12288(9) 0.0225(3) Uani 1 1 d . .
H66 H 0.441846 0.155441 0.145247 0.027 Uiso 1 1 calc R U
C67 C 0.47928(13) 0.26344(8) 0.29384(8) 0.0182(3) Uani 1 1 d . .
C68 C 0.55517(15) 0.29768(9) 0.32208(8) 0.0238(3) Uani 1 1 d . .
H68 H 0.646148 0.298644 0.296469 0.029 Uiso 1 1 calc R U
C69 C 0.49862(17) 0.33050(9) 0.38755(9) 0.0308(3) Uani 1 1 d . .
H69 H 0.550872 0.354580 0.405656 0.037 Uiso 1 1 calc R U
C70 C 0.36688(17) 0.32820(9) 0.42629(9) 0.0316(4) Uani 1 1 d . .
H70 H 0.328888 0.349729 0.471504 0.038 Uiso 1 1 calc R U
C71 C 0.29096(16) 0.29441(9) 0.39884(9) 0.0296(3) Uani 1 1 d . .
H71 H 0.200477 0.292509 0.425383 0.036 Uiso 1 1 calc R U
C72 C 0.34621(14) 0.26317(8) 0.33260(8) 0.0229(3) Uani 1 1 d . .
H72 H 0.292434 0.241294 0.313454 0.028 Uiso 1 1 calc R U

loop_
_atom_site_aniso_label
_atom_site_aniso_U_11
_atom_site_aniso_U_22
_atom_site_aniso_U_33
_atom_site_aniso_U_23
_atom_site_aniso_U_13
_atom_site_aniso_U_12
O1 0.0327(6) 0.0213(5) 0.0179(5) -0.0083(4) -0.0108(4) 0.0074(4)
O2 0.0355(6) 0.0213(5) 0.0155(5) -0.0090(4) -0.0001(4) 0.0022(4)
O3 0.0347(6) 0.0182(5) 0.0167(5) -0.0051(4) -0.0081(4) 0.0057(4)
O4 0.0317(6) 0.0210(5) 0.0171(5) -0.0084(4) 0.0055(4) -0.0004(4)
O5 0.0319(6) 0.0185(5) 0.0142(4) -0.0038(4) -0.0086(4) 0.0047(4)
O6 0.0318(6) 0.0216(5) 0.0153(5) -0.0084(4) 0.0019(4) 0.0017(4)
O7 0.0303(6) 0.0221(5) 0.0180(5) -0.0079(4) -0.0103(4) 0.0070(4)
O8 0.0344(6) 0.0215(5) 0.0139(5) -0.0077(4) 0.0003(4) 0.0014(4)
N1 0.0214(6) 0.0197(5) 0.0164(5) -0.0099(5) -0.0017(4) 0.0002(4)
N2 0.0188(6) 0.0193(5) 0.0170(5) -0.0081(5) 0.0003(4) -0.0003(4)
N3 0.0194(6) 0.0193(5) 0.0161(5) -0.0085(4) -0.0022(4) 0.0008(4)
N4 0.0200(6) 0.0196(5) 0.0161(5) -0.0090(4) -0.0014(4) 0.0004(4)
C1 0.0231(7) 0.0167(6) 0.0133(6) -0.0043(5) -0.0049(5) -0.0014(5)
C2 0.0207(7) 0.0173(6) 0.0181(6) -0.0080(5) -0.0050(5) 0.0006(5)
C3 0.0369(8) 0.0167(6) 0.0220(7) -0.0083(6) -0.0048(6) 0.0034(6)
C4 0.0267(8) 0.0194(7) 0.0271(7) -0.0042(6) -0.0060(6) 0.0021(5)
C5 0.0321(8) 0.0205(7) 0.0207(7) -0.0026(6) -0.0088(6) 0.0044(6)
C6 0.0203(6) 0.0162(6) 0.0151(6) -0.0051(5) -0.0027(5) -0.0034(5)
C7 0.0160(6) 0.0213(6) 0.0165(6) -0.0088(5) -0.0022(5) -0.0005(5)
C8 0.0212(7) 0.0207(6) 0.0189(6) -0.0091(5) -0.0053(5) 0.0009(5)
C9 0.0238(7) 0.0262(7) 0.0224(7) -0.0084(6) -0.0078(6) 0.0057(6)
C10 0.0236(7) 0.0399(9) 0.0246(7) -0.0128(7) -0.0110(6) 0.0028(6)
C11 0.0280(8) 0.0369(8) 0.0309(8) -0.0183(7) -0.0102(6) -0.0052(6)
C12 0.0229(7) 0.0230(7) 0.0265(7) -0.0106(6) -0.0048(6) -0.0030(5)
C13 0.0240(7) 0.0139(6) 0.0138(6) -0.0036(5) -0.0027(5) 0.0003(5)
C14 0.0290(8) 0.0205(7) 0.0203(7) -0.0076(5) -0.0051(6) -0.0015(5)
C15 0.0444(9) 0.0234(7) 0.0225(7) -0.0101(6) -0.0104(7) -0.0019(6)
C16 0.0493(10) 0.0249(7) 0.0145(7) -0.0085(6) -0.0021(6) 0.0053(7)
C17 0.0309(8) 0.0283(8) 0.0183(7) -0.0037(6) 0.0034(6) 0.0053(6)
C18 0.0252(7) 0.0219(7) 0.0188(7) -0.0033(5) -0.0019(5) -0.0009(5)
C19 0.0223(7) 0.0160(6) 0.0141(6) -0.0043(5) -0.0030(5) -0.0025(5)
C20 0.0181(6) 0.0167(6) 0.0181(6) -0.0066(5) -0.0040(5) 0.0006(5)
C21 0.0307(8) 0.0169(6) 0.0216(7) -0.0074(5) -0.0016(6) 0.0018(5)
C22 0.0396(9) 0.0186(7) 0.0243(7) -0.0045(6) -0.0039(6) -0.0010(6)
C23 0.0350(8) 0.0183(7) 0.0231(7) -0.0038(6) -0.0105(6) 0.0067(6)
C24 0.0203(7) 0.0163(6) 0.0147(6) -0.0048(5) -0.0025(5) -0.0029(5)
C25 0.0145(6) 0.0201(6) 0.0175(6) -0.0082(5) -0.0021(5) 0.0011(5)
C26 0.0219(7) 0.0207(6) 0.0189(6) -0.0088(5) -0.0048(5) 0.0019(5)
C27 0.0283(8) 0.0242(7) 0.0218(7) -0.0053(6) -0.0070(6) 0.0068(6)
C28 0.0272(8) 0.0449(9) 0.0232(7) -0.0151(7) -0.0127(6) 0.0105(7)
C29 0.0250(8) 0.0423(9) 0.0351(8) -0.0244(7) -0.0130(6) 0.0039(6)
C30 0.0224(7) 0.0260(7) 0.0308(8) -0.0145(6) -0.0080(6) 0.0007(6)
C31 0.0308(8) 0.0127(6) 0.0140(6) -0.0033(5) -0.0002(5) -0.0001(5)
C32 0.0467(10) 0.0228(7) 0.0279(8) -0.0129(6) -0.0195(7) 0.0118(6)
C33 0.0814(14) 0.0236(8) 0.0250(8) -0.0117(7) -0.0269(9) 0.0147(8)
C34 0.0740(14) 0.0199(7) 0.0171(7) -0.0055(6) 0.0084(8) 0.0017(8)
C35 0.0439(10) 0.0328(9) 0.0395(10) -0.0178(8) 0.0205(8) -0.0111(7)
C36 0.0307(8) 0.0293(8) 0.0329(8) -0.0153(7) 0.0082(6) -0.0095(6)
C37 0.0212(7) 0.0147(6) 0.0135(6) -0.0037(5) -0.0049(5) -0.0020(5)
C38 0.0170(6) 0.0163(6) 0.0170(6) -0.0069(5) -0.0059(5) 0.0019(5)
C39 0.0311(8) 0.0160(6) 0.0211(7) -0.0067(5) -0.0049(6) 0.0021(5)
C40 0.0402(9) 0.0164(6) 0.0229(7) -0.0042(6) -0.0067(6) -0.0006(6)
C41 0.0336(8) 0.0188(7) 0.0215(7) -0.0027(6) -0.0120(6) 0.0051(6)
C42 0.0195(6) 0.0161(6) 0.0151(6) -0.0059(5) -0.0030(5) -0.0021(5)
C43 0.0149(6) 0.0175(6) 0.0171(6) -0.0069(5) -0.0031(5) 0.0019(5)
C44 0.0195(7) 0.0178(6) 0.0207(6) -0.0081(5) -0.0050(5) 0.0023(5)
C45 0.0247(7) 0.0211(7) 0.0233(7) -0.0055(6) -0.0075(6) 0.0047(5)
C46 0.0280(8) 0.0325(8) 0.0240(7) -0.0097(6) -0.0141(6) 0.0063(6)
C47 0.0286(8) 0.0313(8) 0.0328(8) -0.0158(7) -0.0161(6) 0.0023(6)
C48 0.0231(7) 0.0204(7) 0.0285(7) -0.0093(6) -0.0106(6) 0.0008(5)
C49 0.0309(8) 0.0137(6) 0.0151(6) -0.0033(5) 0.0004(5) -0.0013(5)
C50 0.0529(10) 0.0240(7) 0.0239(7) -0.0123(6) -0.0168(7) 0.0081(7)
C51 0.0987(17) 0.0239(8) 0.0225(8) -0.0114(7) -0.0245(9) 0.0116(9)
C52 0.0948(17) 0.0199(8) 0.0168(8) -0.0055(6) 0.0122(9) 0.0056(9)
C53 0.0522(11) 0.0261(8) 0.0384(10) -0.0099(7) 0.0238(8) -0.0039(8)
C54 0.0307(8) 0.0246(7) 0.0344(8) -0.0108(7) 0.0095(7) -0.0072(6)
C55 0.0228(7) 0.0168(6) 0.0144(6) -0.0045(5) -0.0055(5) -0.0013(5)
C56 0.0179(6) 0.0176(6) 0.0179(6) -0.0070(5) -0.0044(5) 0.0002(5)
C57 0.0302(8) 0.0163(6) 0.0210(7) -0.0075(5) -0.0042(6) 0.0020(5)
C58 0.0246(7) 0.0199(6) 0.0251(7) -0.0058(6) -0.0060(6) 0.0028(5)
C59 0.0322(8) 0.0210(7) 0.0197(7) -0.0030(6) -0.0082(6) 0.0051(6)
C60 0.0202(6) 0.0150(6) 0.0147(6) -0.0044(5) -0.0030(5) -0.0019(5)
C61 0.0160(6) 0.0192(6) 0.0149(6) -0.0073(5) -0.0017(5) -0.0003(5)
C62 0.0205(7) 0.0187(6) 0.0198(6) -0.0086(5) -0.0052(5) 0.0023(5)
C63 0.0237(7) 0.0238(7) 0.0219(7) -0.0062(6) -0.0066(6) 0.0044(5)
C64 0.0230(7) 0.0356(8) 0.0221(7) -0.0109(6) -0.0107(6) 0.0051(6)
C65 0.0239(7) 0.0354(8) 0.0291(8) -0.0191(7) -0.0092(6) -0.0002(6)
C66 0.0218(7) 0.0207(7) 0.0267(7) -0.0102(6) -0.0057(6) -0.0013(5)
C67 0.0248(7) 0.0131(6) 0.0131(6) -0.0026(5) -0.0043(5) 0.0012(5)
C68 0.0276(7) 0.0222(7) 0.0224(7) -0.0090(6) -0.0072(6) 0.0001(6)
C69 0.0447(10) 0.0259(7) 0.0259(8) -0.0135(6) -0.0130(7) 0.0017(7)
C70 0.0495(10) 0.0239(7) 0.0161(7) -0.0089(6) -0.0070(6) 0.0078(7)
C71 0.0334(8) 0.0249(7) 0.0175(7) -0.0023(6) 0.0023(6) 0.0031(6)
C72 0.0260(7) 0.0191(6) 0.0183(6) -0.0025(5) -0.0023(5) -0.0016(5)

loop_
_atom_type_symbol
_atom_type_description
_atom_type_scat_dispersion_real
_atom_type_scat_dispersion_imag
_atom_type_scat_source
C C 0.0033 0.0016
;
International Tables for Crystallography
(Vol. C, Tables 4.2.6.8 and 6.1.1.4)
;
H H 0.0000 0.0000
;
International Tables for Crystallography
(Vol. C, Table 6.1.1.4)
;
N N 0.0061 0.0033
;
International Tables for Crystallography
(Vol. C, Tables 4.2.6.8 and 6.1.1.4)
;
O O 0.0106 0.0060
;
International Tables for Crystallography
(Vol. C, Tables 4.2.6.8 and 6.1.1.4)
;

loop_
_geom_angle_atom_site_label_1
_geom_angle_atom_site_label_2
_geom_angle_atom_site_label_3
_geom_angle
C1 O1 C5 114.56(10)
N1 O2 H2 109.5
C19 O3 C23 117.63(10)
N2 O4 H4 109.5
C37 O5 C41 117.50(10)
N3 O6 H6 109.5
C55 O7 C59 114.32(10)
N4 O8 H8A 109.5
C2 N1 O2 112.31(10)
C20 N2 O4 110.85(10)
C38 N3 O6 111.09(10)
C56 N4 O8 112.18(10)
C6 C1 O1 118.85(11)
C6 C1 C2 127.00(11)
O1 C1 C2 114.06(11)
N1 C2 C1 117.43(11)
N1 C2 C3 124.38(12)
C1 C2 C3 118.13(11)
C2 C3 C4 110.68(11)
C2 C3 H3A 109.5
C4 C3 H3A 109.5
C2 C3 H3B 109.5
C4 C3 H3B 109.5
H3A C3 H3B 108.1
C5 C4 C3 110.34(12)
C5 C4 H4A 109.6
C3 C4 H4A 109.6
C5 C4 H4B 109.6
C3 C4 H4B 109.6
H4A C4 H4B 108.1
O1 C5 C4 111.57(11)
O1 C5 H5A 109.3
C4 C5 H5A 109.3
O1 C5 H5B 109.3
C4 C5 H5B 109.3
H5A C5 H5B 108.0
C1 C6 C13 120.93(11)
C1 C6 C7 122.72(11)
C13 C6 C7 116.33(11)
C8 C7 C12 118.37(12)
C8 C7 C6 119.63(11)
C12 C7 C6 122.00(12)
C9 C8 C7 120.92(13)
C9 C8 H8 119.5
C7 C8 H8 119.5
C10 C9 C8 119.95(13)
C10 C9 H9 120.0
C8 C9 H9 120.0
C9 C10 C11 119.69(13)
C9 C10 H10 120.2
C11 C10 H10 120.2
C10 C11 C12 120.54(13)
C10 C11 H11 119.7
C12 C11 H11 119.7
C11 C12 C7 120.45(13)
C11 C12 H12 119.8
C7 C12 H12 119.8
C14 C13 C18 118.11(12)
C14 C13 C6 121.69(12)
C18 C13 C6 120.14(12)
C15 C14 C13 120.83(14)
C15 C14 H14 119.6
C13 C14 H14 119.6
C16 C15 C14 120.34(14)
C16 C15 H15 119.8
C14 C15 H15 119.8
C17 C16 C15 119.57(13)
C17 C16 H16 120.2
C15 C16 H16 120.2
C16 C17 C18 120.18(14)
C16 C17 H17 119.9
C18 C17 H17 119.9
C17 C18 C13 120.95(14)
C17 C18 H18 119.5
C13 C18 H18 119.5
C24 C19 O3 118.15(11)
C24 C19 C20 125.51(11)
O3 C19 C20 116.34(11)
N2 C20 C19 117.99(11)
N2 C20 C21 122.80(12)
C19 C20 C21 119.20(11)
C20 C21 C22 110.52(11)
C20 C21 H21A 109.5
C22 C21 H21A 109.5
C20 C21 H21B 109.5
C22 C21 H21B 109.5
H21A C21 H21B 108.1
C23 C22 C21 108.24(12)
C23 C22 H22A 110.1
C21 C22 H22A 110.1
C23 C22 H22B 110.1
C21 C22 H22B 110.1
H22A C22 H22B 108.4
O3 C23 C22 110.78(12)
O3 C23 H23A 109.5
C22 C23 H23A 109.5
O3 C23 H23B 109.5
C22 C23 H23B 109.5
H23A C23 H23B 108.1
C19 C24 C31 122.15(11)
C19 C24 C25 121.91(11)
C31 C24 C25 115.88(11)
C26 C25 C30 118.41(12)
C26 C25 C24 119.99(12)
C30 C25 C24 121.57(12)
C27 C26 C25 121.06(13)
C27 C26 H26 119.5
C25 C26 H26 119.5
C28 C27 C26 119.96(14)
C28 C27 H27 120.0
C26 C27 H27 120.0
C27 C28 C29 119.38(13)
C27 C28 H28 120.3
C29 C28 H28 120.3
C28 C29 C30 120.72(14)
C28 C29 H29 119.6
C30 C29 H29 119.6
C29 C30 C25 120.42(14)
C29 C30 H30 119.8
C25 C30 H30 119.8
C32 C31 C36 118.06(13)
C32 C31 C24 122.49(13)
C36 C31 C24 119.42(13)
C31 C32 C33 120.58(16)
C31 C32 H32 119.7
C33 C32 H32 119.7
C34 C33 C32 120.36(16)
C34 C33 H33 119.8
C32 C33 H33 119.8
C35 C34 C33 119.88(15)
C35 C34 H34 120.1
C33 C34 H34 120.1
C34 C35 C36 119.83(17)
C34 C35 H35 120.1
C36 C35 H35 120.1
C35 C36 C31 121.27(16)
C35 C36 H36 119.4
C31 C36 H36 119.4
C42 C37 O5 118.32(11)
C42 C37 C38 125.44(11)
O5 C37 C38 116.24(11)
N3 C38 C37 117.60(11)
N3 C38 C39 123.22(12)
C37 C38 C39 119.16(11)
C38 C39 C40 110.36(11)
C38 C39 H39A 109.6
C40 C39 H39A 109.6
C38 C39 H39B 109.6
C40 C39 H39B 109.6
H39A C39 H39B 108.1
C41 C40 C39 108.41(12)
C41 C40 H40A 110.0
C39 C40 H40A 110.0
C41 C40 H40B 110.0
C39 C40 H40B 110.0
H40A C40 H40B 108.4
O5 C41 C40 111.07(11)
O5 C41 H41A 109.4
C40 C41 H41A 109.4
O5 C41 H41B 109.4
C40 C41 H41B 109.4
H41A C41 H41B 108.0
C37 C42 C49 122.34(11)
C37 C42 C43 121.73(11)
C49 C42 C43 115.86(11)
C48 C43 C44 118.46(12)
C48 C43 C42 121.33(12)
C44 C43 C42 120.16(11)
C45 C44 C43 120.60(13)
C45 C44 H44 119.7
C43 C44 H44 119.7
C46 C45 C44 120.32(13)
C46 C45 H45 119.8
C44 C45 H45 119.8
C47 C46 C45 119.32(13)
C47 C46 H46 120.3
C45 C46 H46 120.3
C46 C47 C48 120.61(13)
C46 C47 H47 119.7
C48 C47 H47 119.7
C47 C48 C43 120.63(13)
C47 C48 H48 119.7
C43 C48 H48 119.7
C50 C49 C54 118.34(14)
C50 C49 C42 121.61(13)
C54 C49 C42 119.99(13)
C49 C50 C51 120.36(17)
C49 C50 H50 119.8
C51 C50 H50 119.8
C52 C51 C50 120.38(18)
C52 C51 H51 119.8
C50 C51 H51 119.8
C51 C52 C53 119.92(15)
C51 C52 H52 120.0
C53 C52 H52 120.0
C52 C53 C54 119.91(18)
C52 C53 H53 120.0
C54 C53 H53 120.0
C53 C54 C49 121.08(17)
C53 C54 H54 119.5
C49 C54 H54 119.5
C60 C55 O7 118.57(11)
C60 C55 C56 126.88(11)
O7 C55 C56 114.50(11)
N4 C56 C55 117.42(11)
N4 C56 C57 124.37(12)
C55 C56 C57 118.18(11)
C56 C57 C58 110.52(11)
C56 C57 H57A 109.5
C58 C57 H57A 109.5
C56 C57 H57B 109.5
C58 C57 H57B 109.5
H57A C57 H57B 108.1
C59 C58 C57 110.25(11)
C59 C58 H58A 109.6
C57 C58 H58A 109.6
C59 C58 H58B 109.6
C57 C58 H58B 109.6
H58A C58 H58B 108.1
O7 C59 C58 111.50(11)
O7 C59 H59A 109.3
C58 C59 H59A 109.3
O7 C59 H59B 109.3
C58 C59 H59B 109.3
H59A C59 H59B 108.0
C55 C60 C67 120.97(11)
C55 C60 C61 122.88(11)
C67 C60 C61 116.14(11)
C62 C61 C66 118.56(12)
C62 C61 C60 119.27(11)
C66 C61 C60 122.17(12)
C63 C62 C61 120.86(13)
C63 C62 H62 119.6
C61 C62 H62 119.6
C64 C63 C62 119.95(13)
C64 C63 H63 120.0
C62 C63 H63 120.0
C63 C64 C65 119.62(13)
C63 C64 H64 120.2
C65 C64 H64 120.2
C66 C65 C64 120.52(13)
C66 C65 H65 119.7
C64 C65 H65 119.7
C65 C66 C61 120.37(13)
C65 C66 H66 119.8
C61 C66 H66 119.8
C72 C67 C68 118.29(12)
C72 C67 C60 120.01(12)
C68 C67 C60 121.66(12)
C69 C68 C67 120.54(14)
C69 C68 H68 119.7
C67 C68 H68 119.7
C70 C69 C68 120.35(15)
C70 C69 H69 119.8
C68 C69 H69 119.8
C71 C70 C69 119.54(14)
C71 C70 H70 120.2
C69 C70 H70 120.2
C70 C71 C72 120.30(15)
C70 C71 H71 119.8
C72 C71 H71 119.8
C71 C72 C67 120.95(14)
C71 C72 H72 119.5
C67 C72 H72 119.5

loop_
_geom_bond_atom_site_label_1
_geom_bond_atom_site_label_2
_geom_bond_distance
O1 C1 1.3856(15)
O1 C5 1.4441(16)
O2 N1 1.4031(14)
O2 H2 0.8400
O3 C19 1.3763(15)
O3 C23 1.4444(16)
O4 N2 1.4025(14)
O4 H4 0.8400
O5 C37 1.3755(14)
O5 C41 1.4462(16)
O6 N3 1.4022(13)
O6 H6 0.8400
O7 C55 1.3878(15)
O7 C59 1.4467(16)
O8 N4 1.4020(13)
O8 H8A 0.8400
N1 C2 1.2806(17)
N2 C20 1.2827(17)
N3 C38 1.2836(17)
N4 C56 1.2812(17)
C1 C6 1.3467(18)
C1 C2 1.4862(18)
C2 C3 1.5039(18)
C3 C4 1.5326(19)
C3 H3A 0.9900
C3 H3B 0.9900
C4 C5 1.498(2)
C4 H4A 0.9900
C4 H4B 0.9900
C5 H5A 0.9900
C5 H5B 0.9900
C6 C13 1.4874(17)
C6 C7 1.4924(17)
C7 C8 1.3959(18)
C7 C12 1.3991(18)
C8 C9 1.3945(18)
C8 H8 0.9500
C9 C10 1.384(2)
C9 H9 0.9500
C10 C11 1.387(2)
C10 H10 0.9500
C11 C12 1.389(2)
C11 H11 0.9500
C12 H12 0.9500
C13 C14 1.3960(19)
C13 C18 1.3971(19)
C14 C15 1.3917(19)
C14 H14 0.9500
C15 C16 1.385(2)
C15 H15 0.9500
C16 C17 1.385(2)
C16 H16 0.9500
C17 C18 1.392(2)
C17 H17 0.9500
C18 H18 0.9500
C19 C24 1.3511(18)
C19 C20 1.4812(17)
C20 C21 1.5025(17)
C21 C22 1.5223(19)
C21 H21A 0.9900
C21 H21B 0.9900
C22 C23 1.513(2)
C22 H22A 0.9900
C22 H22B 0.9900
C23 H23A 0.9900
C23 H23B 0.9900
C24 C31 1.4882(17)
C24 C25 1.4902(17)
C25 C26 1.3941(18)
C25 C30 1.3947(19)
C26 C27 1.3925(18)
C26 H26 0.9500
C27 C28 1.386(2)
C27 H27 0.9500
C28 C29 1.388(2)
C28 H28 0.9500
C29 C30 1.388(2)
C29 H29 0.9500
C30 H30 0.9500
C31 C32 1.389(2)
C31 C36 1.400(2)
C32 C33 1.394(2)
C32 H32 0.9500
C33 C34 1.383(3)
C33 H33 0.9500
C34 C35 1.378(3)
C34 H34 0.9500
C35 C36 1.387(2)
C35 H35 0.9500
C36 H36 0.9500
C37 C42 1.3510(18)
C37 C38 1.4809(17)
C38 C39 1.5022(17)
C39 C40 1.5206(19)
C39 H39A 0.9900
C39 H39B 0.9900
C40 C41 1.509(2)
C40 H40A 0.9900
C40 H40B 0.9900
C41 H41A 0.9900
C41 H41B 0.9900
C42 C49 1.4865(17)
C42 C43 1.4918(17)
C43 C48 1.3945(18)
C43 C44 1.3974(18)
C44 C45 1.3938(18)
C44 H44 0.9500
C45 C46 1.386(2)
C45 H45 0.9500
C46 C47 1.386(2)
C46 H46 0.9500
C47 C48 1.3888(19)
C47 H47 0.9500
C48 H48 0.9500
C49 C50 1.395(2)
C49 C54 1.397(2)
C50 C51 1.396(2)
C50 H50 0.9500
C51 C52 1.380(3)
C51 H51 0.9500
C52 C53 1.383(3)
C52 H52 0.9500
C53 C54 1.388(2)
C53 H53 0.9500
C54 H54 0.9500
C55 C60 1.3488(18)
C55 C56 1.4838(18)
C56 C57 1.5054(17)
C57 C58 1.5335(19)
C57 H57A 0.9900
C57 H57B 0.9900
C58 C59 1.5008(19)
C58 H58A 0.9900
C58 H58B 0.9900
C59 H59A 0.9900
C59 H59B 0.9900
C60 C67 1.4880(17)
C60 C61 1.4918(17)
C61 C62 1.3962(18)
C61 C66 1.3964(18)
C62 C63 1.3915(18)
C62 H62 0.9500
C63 C64 1.385(2)
C63 H63 0.9500
C64 C65 1.390(2)
C64 H64 0.9500
C65 C66 1.3875(19)
C65 H65 0.9500
C66 H66 0.9500
C67 C72 1.3921(19)
C67 C68 1.3945(19)
C68 C69 1.393(2)
C68 H68 0.9500
C69 C70 1.383(2)
C69 H69 0.9500
C70 C71 1.380(2)
C70 H70 0.9500
C71 C72 1.3885(19)
C71 H71 0.9500
C72 H72 0.9500

loop_
_geom_hbond_atom_site_label_D
_geom_hbond_atom_site_label_H
_geom_hbond_atom_site_label_A
_geom_hbond_site_symmetry_A
_geom_hbond_distance_DA
_geom_hbond_distance_DH
_geom_hbond_distance_HA
_geom_hbond_angle_DHA
_geom_hbond_publ_flag
O2 H2 N1 2_666 2.7836(13) 0.840 2.039 147.4 no
O4 H4 N2 2_756 2.7883(13) 0.840 2.049 146.4 no
O6 H6 N4 2_665 2.7996(13) 0.840 2.067 145.4 no
O8 H8A N3 2_665 2.7826(13) 0.840 2.038 147.5 no

loop_
_geom_torsion_atom_site_label_1
_geom_torsion_atom_site_label_2
_geom_torsion_atom_site_label_3
_geom_torsion_atom_site_label_4
_geom_torsion
C5 O1 C1 C6 134.85(13)
C5 O1 C1 C2 -48.35(16)
O2 N1 C2 C1 -178.58(11)
O2 N1 C2 C3 4.22(19)
C6 C1 C2 N1 38.0(2)
O1 C1 C2 N1 -138.48(13)
C6 C1 C2 C3 -144.61(14)
O1 C1 C2 C3 38.90(17)
N1 C2 C3 C4 138.96(14)
C1 C2 C3 C4 -38.22(17)
C2 C3 C4 C5 46.56(17)
C1 O1 C5 C4 59.62(16)
C3 C4 C5 O1 -57.68(16)
O1 C1 C6 C13 3.53(19)
C2 C1 C6 C13 -172.82(12)
O1 C1 C6 C7 -177.72(11)
C2 C1 C6 C7 5.9(2)
C1 C6 C7 C8 -129.62(14)
C13 C6 C7 C8 49.19(17)
C1 C6 C7 C12 51.36(19)
C13 C6 C7 C12 -129.83(14)
C12 C7 C8 C9 -3.4(2)
C6 C7 C8 C9 177.53(12)
C7 C8 C9 C10 1.3(2)
C8 C9 C10 C11 1.2(2)
C9 C10 C11 C12 -1.4(2)
C10 C11 C12 C7 -0.9(2)
C8 C7 C12 C11 3.2(2)
C6 C7 C12 C11 -177.76(13)
C1 C6 C13 C14 47.54(18)
C7 C6 C13 C14 -131.29(13)
C1 C6 C13 C18 -135.33(14)
C7 C6 C13 C18 45.84(17)
C18 C13 C14 C15 -0.9(2)
C6 C13 C14 C15 176.25(12)
C13 C14 C15 C16 1.3(2)
C14 C15 C16 C17 -0.4(2)
C15 C16 C17 C18 -0.9(2)
C16 C17 C18 C13 1.3(2)
C14 C13 C18 C17 -0.4(2)
C6 C13 C18 C17 -177.60(12)
C23 O3 C19 C24 167.40(13)
C23 O3 C19 C20 -12.06(17)
O4 N2 C20 C19 -176.95(11)
O4 N2 C20 C21 3.93(18)
C24 C19 C20 N2 37.9(2)
O3 C19 C20 N2 -142.66(12)
C24 C19 C20 C21 -142.92(14)
O3 C19 C20 C21 36.49(17)
N2 C20 C21 C22 172.53(13)
C19 C20 C21 C22 -6.58(18)
C20 C21 C22 C23 -41.65(17)
C19 O3 C23 C22 -38.60(17)
C21 C22 C23 O3 66.59(16)
O3 C19 C24 C31 5.1(2)
C20 C19 C24 C31 -175.49(12)
O3 C19 C24 C25 -171.85(12)
C20 C19 C24 C25 7.6(2)
C19 C24 C25 C26 -130.49(14)
C31 C24 C25 C26 52.38(17)
C19 C24 C25 C30 51.68(19)
C31 C24 C25 C30 -125.45(14)
C30 C25 C26 C27 -1.9(2)
C24 C25 C26 C27 -179.80(13)
C25 C26 C27 C28 0.1(2)
C26 C27 C28 C29 0.7(2)
C27 C28 C29 C30 0.2(2)
C28 C29 C30 C25 -2.0(2)
C26 C25 C30 C29 2.8(2)
C24 C25 C30 C29 -179.31(13)
C19 C24 C31 C32 47.20(19)
C25 C24 C31 C32 -135.69(14)
C19 C24 C31 C36 -134.96(14)
C25 C24 C31 C36 42.16(17)
C36 C31 C32 C33 1.2(2)
C24 C31 C32 C33 179.05(13)
C31 C32 C33 C34 -0.1(2)
C32 C33 C34 C35 -0.7(2)
C33 C34 C35 C36 0.3(2)
C34 C35 C36 C31 0.9(2)
C32 C31 C36 C35 -1.6(2)
C24 C31 C36 C35 -179.53(14)
C41 O5 C37 C42 167.09(12)
C41 O5 C37 C38 -13.62(17)
O6 N3 C38 C37 -178.36(10)
O6 N3 C38 C39 3.46(18)
C42 C37 C38 N3 38.45(19)
O5 C37 C38 N3 -140.78(12)
C42 C37 C38 C39 -143.29(14)
O5 C37 C38 C39 37.47(17)
N3 C38 C39 C40 171.41(13)
C37 C38 C39 C40 -6.74(18)
C38 C39 C40 C41 -41.76(16)
C37 O5 C41 C40 -37.26(17)
C39 C40 C41 O5 66.24(16)
O5 C37 C42 C49 6.65(19)
C38 C37 C42 C49 -172.56(12)
O5 C37 C42 C43 -170.34(11)
C38 C37 C42 C43 10.4(2)
C37 C42 C43 C48 51.77(19)
C49 C42 C43 C48 -125.41(14)
C37 C42 C43 C44 -130.87(14)
C49 C42 C43 C44 51.95(17)
C48 C43 C44 C45 -2.1(2)
C42 C43 C44 C45 -179.56(12)
C43 C44 C45 C46 0.3(2)
C44 C45 C46 C47 0.9(2)
C45 C46 C47 C48 -0.2(2)
C46 C47 C48 C43 -1.6(2)
C44 C43 C48 C47 2.8(2)
C42 C43 C48 C47 -179.79(13)
C37 C42 C49 C50 46.18(19)
C43 C42 C49 C50 -136.66(14)
C37 C42 C49 C54 -136.91(14)
C43 C42 C49 C54 40.25(18)
C54 C49 C50 C51 0.1(2)
C42 C49 C50 C51 177.07(14)
C49 C50 C51 C52 0.6(2)
C50 C51 C52 C53 -0.4(3)
C51 C52 C53 C54 -0.5(3)
C52 C53 C54 C49 1.3(2)
C50 C49 C54 C53 -1.1(2)
C42 C49 C54 C53 -178.08(13)
C59 O7 C55 C60 134.65(13)
C59 O7 C55 C56 -47.79(15)
O8 N4 C56 C55 -176.06(10)
O8 N4 C56 C57 5.65(18)
C60 C55 C56 N4 37.4(2)
O7 C55 C56 N4 -139.93(12)
C60 C55 C56 C57 -144.22(14)
O7 C55 C56 C57 38.46(17)
N4 C56 C57 C58 140.10(14)
C55 C56 C57 C58 -38.18(17)
C56 C57 C58 C59 47.02(16)
C55 O7 C59 C58 59.42(16)
C57 C58 C59 O7 -58.25(16)
O7 C55 C60 C67 1.79(19)
C56 C55 C60 C67 -175.43(12)
O7 C55 C60 C61 -179.40(11)
C56 C55 C60 C61 3.4(2)
C55 C60 C61 C62 -128.14(14)
C67 C60 C61 C62 50.72(17)
C55 C60 C61 C66 52.55(19)
C67 C60 C61 C66 -128.59(13)
C66 C61 C62 C63 -3.9(2)
C60 C61 C62 C63 176.82(12)
C61 C62 C63 C64 1.5(2)
C62 C63 C64 C65 1.3(2)
C63 C64 C65 C66 -1.8(2)
C64 C65 C66 C61 -0.6(2)
C62 C61 C66 C65 3.4(2)
C60 C61 C66 C65 -177.32(13)
C55 C60 C67 C72 -129.25(14)
C61 C60 C67 C72 51.86(16)
C55 C60 C67 C68 53.08(18)
C61 C60 C67 C68 -125.80(13)
C72 C67 C68 C69 0.13(19)
C60 C67 C68 C69 177.83(12)
C67 C68 C69 C70 1.1(2)
C68 C69 C70 C71 -1.1(2)
C69 C70 C71 C72 -0.2(2)
C70 C71 C72 C67 1.5(2)
C68 C67 C72 C71 -1.43(19)
C60 C67 C72 C71 -179.17(12)
